data_4321792
loop_
_publ_author_name
'Steven Arzberger'
'Jake Soper'
'Oren P. Anderson'
'Agnete la Cour'
'Mark Wicholas'

_publ_section_title
;
 Synthesis and Structure of an Air-Stable, Free-Radical Cobalt(III)
 Semiquinone Complex
;
_journal_name_full 'Inorganic Chemistry'
_journal_page_first 757
_journal_page_last 761
_journal_paper_doi 10.1021/ic981052g
_journal_volume 38
_journal_year 1999
_chemical_formula_sum 'C50.25 H93.5 Cl0.5 Co N6 O2.5'
_chemical_formula_weight 898.47
_space_group_IT_number 14
_symmetry_cell_setting monoclinic
_symmetry_space_group_name_Hall '-P 2ybc'
_symmetry_space_group_name_H-M 'P 1 21/c 1'
_atom_sites_solution_hydrogens geom
_atom_sites_solution_primary direct
_atom_sites_solution_secondary difmap
_audit_creation_method SHELXTL
_cell_angle_alpha 90.00
_cell_angle_beta 102.4330(10)
_cell_angle_gamma 90.00
_cell_formula_units_Z 8
_cell_length_a 27.5207(3)
_cell_length_b 18.4345(3)
_cell_length_c 22.1614(3)
_cell_measurement_reflns_used 15764
_cell_measurement_temperature 162(2)
_cell_measurement_theta_max 23.36
_cell_measurement_theta_min 0.76
_cell_volume 10979.5(3)
_computing_cell_refinement 'Bruker SMART'
_computing_data_collection 'Bruker SMART'
_computing_data_reduction 'Bruker SAINT'
_computing_molecular_graphics 'Bruker SHELXTL'
_computing_publication_material 'Bruker SHELXTL'
_computing_structure_refinement 'Bruker SHELXTL'
_computing_structure_solution 'Bruker SHELXTL'
_diffrn_ambient_temperature 162(2)
_diffrn_measurement_device 'Bruker SMART-CCD Area detector'
_diffrn_radiation_monochromator graphite
_diffrn_radiation_source 'normal-focus sealed tube'
_diffrn_radiation_type MoK\a
_diffrn_radiation_wavelength 0.71073
_diffrn_reflns_av_R_equivalents 0.1221
_diffrn_reflns_av_sigmaI/netI 0.1563
_diffrn_reflns_limit_h_max 30
_diffrn_reflns_limit_h_min -20
_diffrn_reflns_limit_k_max 20
_diffrn_reflns_limit_k_min -20
_diffrn_reflns_limit_l_max 23
_diffrn_reflns_limit_l_min -24
_diffrn_reflns_number 49604
_diffrn_reflns_theta_max 23.36
_diffrn_reflns_theta_min 0.76
_exptl_absorpt_coefficient_mu 0.378
_exptl_absorpt_correction_T_max 0.974
_exptl_absorpt_correction_T_min 0.714
_exptl_absorpt_correction_type SADABS
_exptl_crystal_colour purple
_exptl_crystal_density_diffrn 1.087
_exptl_crystal_description plate
_exptl_crystal_F_000 3940
_exptl_crystal_size_max 0.72
_exptl_crystal_size_mid 0.42
_exptl_crystal_size_min 0.08
_refine_diff_density_max 1.317
_refine_diff_density_min -0.805
_refine_diff_density_rms 0.123
_refine_ls_extinction_coef 0.00008(14)
_refine_ls_extinction_expression Fc^*^=kFc[1+0.001xFc^2^\l^3^/sin(2\q)]^-1/4^
_refine_ls_extinction_method SHELXTL
_refine_ls_goodness_of_fit_all 1.003
_refine_ls_goodness_of_fit_obs 1.174
_refine_ls_hydrogen_treatment calc
_refine_ls_matrix_type full
_refine_ls_number_parameters 1115
_refine_ls_number_reflns 15764
_refine_ls_number_restraints 2
_refine_ls_restrained_S_all 1.003
_refine_ls_restrained_S_obs 1.174
_refine_ls_R_factor_all 0.1663
_refine_ls_R_factor_obs 0.0980
_refine_ls_shift/esd_max 2.032
_refine_ls_shift/esd_mean 0.024
_refine_ls_structure_factor_coef Fsqd
_refine_ls_weighting_details 'w=1/[\s^2^(Fo^2^)+(0.1653P)^2^+0.0000P] where P=(Fo^2^+2Fc^2^)/3'
_refine_ls_weighting_scheme calc
_refine_ls_wR_factor_all 0.2902
_refine_ls_wR_factor_obs 0.2491
_reflns_number_observed 8668
_reflns_number_total 15764
_reflns_observed_criterion >2sigma(I)
_cod_data_source_file ic981052g.cif
_cod_data_source_block mwsad
_cod_depositor_comments
;
The following automatic conversions were performed:

'_refine_ls_weighting_scheme' value 'calc
w=1/[\s^2^(Fo^2^)+(0.1653P)^2^+0.0000P] where P=(Fo^2^+2Fc^2^)/3' was
changed to 'calc'. New tag '_refine_ls_weighting_details' was
created. The value of the new tag was set to
'w=1/[\s^2^(Fo^2^)+(0.1653P)^2^+0.0000P] where P=(Fo^2^+2Fc^2^)/3'.

Automatic conversion script
Id: cif_fix_values 3143 2015-03-26 13:38:13Z robertas 
;
_cod_original_formula_sum 'C50.25 H93.50 Cl0.50 Co N6 O2.50'
_cod_database_code 4321792

loop_
_symmetry_equiv_pos_as_xyz
'x, y, z'
'-x, y+1/2, -z+1/2'
'-x, -y, -z'
'x, -y-1/2, z-1/2'

loop_
_atom_site_aniso_label
_atom_site_aniso_U_11
_atom_site_aniso_U_22
_atom_site_aniso_U_33
_atom_site_aniso_U_23
_atom_site_aniso_U_13
_atom_site_aniso_U_12
Co 0.0175(5) 0.0299(6) 0.0189(6) 0.0016(4) 0.0036(4) 0.0003(4)
C1 0.029(5) 0.043(5) 0.013(4) 0.010(4) 0.007(3) 0.000(4)
N2 0.029(4) 0.040(4) 0.034(4) 0.007(4) 0.006(3) 0.009(3)
C3 0.029(5) 0.029(5) 0.038(5) 0.015(4) 0.012(4) 0.006(4)
N4 0.050(5) 0.036(5) 0.082(6) 0.026(4) 0.028(5) 0.018(4)
C5 0.036(5) 0.034(5) 0.029(5) 0.002(4) 0.002(4) -0.008(4)
N6 0.062(5) 0.046(5) 0.035(5) -0.006(4) 0.008(4) -0.015(4)
C7 0.040(5) 0.026(5) 0.034(5) 0.011(4) 0.008(4) 0.004(4)
N8 0.065(5) 0.038(4) 0.035(5) 0.003(4) 0.007(4) -0.006(4)
O9 0.017(3) 0.037(3) 0.027(3) -0.001(2) 0.003(2) 0.002(2)
C10 0.031(5) 0.025(4) 0.022(4) -0.001(3) 0.009(3) -0.008(3)
C11 0.032(5) 0.020(4) 0.025(4) 0.004(3) -0.004(3) 0.002(3)
C12 0.032(5) 0.020(4) 0.027(4) 0.005(3) 0.005(4) -0.003(3)
C13 0.036(5) 0.016(4) 0.037(5) -0.002(4) 0.011(4) -0.006(3)
C14 0.019(4) 0.022(4) 0.027(4) -0.003(3) 0.003(3) -0.003(3)
C15 0.027(4) 0.014(4) 0.030(4) 0.010(3) 0.003(3) -0.004(3)
O16 0.028(3) 0.022(3) 0.038(3) 0.010(2) 0.007(2) 0.002(2)
C17 0.049(5) 0.019(4) 0.035(5) 0.004(4) 0.010(4) -0.008(4)
C18 0.077(7) 0.042(6) 0.057(7) 0.007(5) 0.042(6) 0.001(5)
C19 0.051(6) 0.035(5) 0.073(7) -0.005(5) 0.015(5) -0.019(4)
C20 0.061(6) 0.031(5) 0.066(7) 0.008(5) 0.022(5) 0.001(4)
C21 0.027(5) 0.031(5) 0.038(5) 0.012(4) 0.004(4) 0.000(4)
C22 0.037(5) 0.042(5) 0.069(7) 0.007(5) 0.019(5) 0.003(4)
C23 0.043(5) 0.024(5) 0.056(6) 0.000(4) 0.014(4) 0.010(4)
C24 0.043(5) 0.043(5) 0.043(5) 0.009(4) 0.002(4) 0.004(4)
N25 0.035(4) 0.041(4) 0.025(4) -0.010(3) 0.004(3) -0.008(3)
C26 0.042(5) 0.041(5) 0.030(5) 0.006(4) 0.004(4) 0.005(4)
C27 0.050(6) 0.067(7) 0.045(6) 0.015(5) -0.006(5) 0.007(5)
C28 0.045(6) 0.075(7) 0.058(7) 0.011(6) 0.001(5) 0.014(5)
C29 0.057(8) 0.129(11) 0.099(10) 0.017(9) 0.010(7) 0.037(7)
C30 0.057(6) 0.029(4) 0.023(5) 0.013(4) -0.015(4) -0.012(4)
C31 0.070(7) 0.037(5) 0.038(6) -0.003(4) 0.006(5) -0.018(5)
C32 0.097(8) 0.033(5) 0.039(6) 0.000(4) 0.001(5) -0.008(5)
C33 0.166(12) 0.036(6) 0.051(7) -0.006(5) 0.026(7) -0.028(7)
C34 0.044(5) 0.025(4) 0.035(5) -0.001(4) -0.001(4) -0.001(4)
C35 0.059(6) 0.049(6) 0.048(6) 0.000(5) 0.017(5) -0.007(5)
C36 0.063(7) 0.034(6) 0.100(9) -0.003(6) -0.014(6) -0.002(5)
C37 0.080(9) 0.044(7) 0.159(14) -0.005(7) 0.020(8) -0.026(6)
C38 0.048(5) 0.029(5) 0.018(4) -0.001(3) 0.005(4) -0.010(4)
C39 0.056(7) 0.057(6) 0.077(8) 0.019(6) 0.022(6) 0.020(5)
C40 0.052(6) 0.073(7) 0.057(7) 0.002(6) 0.019(5) 0.006(5)
C41 0.058(7) 0.086(9) 0.098(10) 0.036(7) 0.017(6) 0.004(6)
N42 0.023(3) 0.024(3) 0.022(3) 0.002(3) 0.007(3) 0.012(3)
C43 0.021(4) 0.011(4) 0.032(5) -0.002(3) 0.003(3) 0.005(3)
C44 0.029(4) 0.027(4) 0.031(5) 0.000(4) 0.008(4) 0.005(3)
C45 0.040(5) 0.047(5) 0.039(5) -0.010(4) -0.001(4) 0.003(4)
C46 0.052(6) 0.047(6) 0.040(6) -0.015(4) 0.008(4) -0.012(4)
C47 0.042(5) 0.016(4) 0.032(5) 0.001(3) -0.002(4) 0.005(3)
C48 0.056(6) 0.030(5) 0.041(6) 0.004(4) 0.004(5) -0.002(4)
C49 0.050(6) 0.040(5) 0.068(7) 0.018(5) 0.013(5) -0.001(4)
C50 0.060(7) 0.068(7) 0.072(8) 0.024(6) 0.024(6) 0.003(5)
C51 0.020(4) 0.041(5) 0.034(5) -0.007(4) 0.004(4) 0.008(3)
C52 0.040(5) 0.060(6) 0.038(5) 0.007(5) 0.014(4) -0.002(4)
C53 0.060(7) 0.060(7) 0.051(6) 0.006(5) 0.014(5) 0.003(5)
C54 0.069(8) 0.084(8) 0.059(7) 0.024(6) 0.011(6) -0.009(6)
C55 0.014(4) 0.020(4) 0.030(4) -0.002(3) -0.003(3) 0.008(3)
C56 0.029(5) 0.026(4) 0.035(5) -0.009(4) 0.006(4) 0.002(3)
C57 0.031(5) 0.032(5) 0.058(6) -0.007(4) -0.009(4) -0.004(4)
C58 0.047(6) 0.061(7) 0.067(7) -0.020(6) -0.013(5) -0.005(5)
CoA 0.0137(5) 0.0092(5) 0.0150(5) -0.0005(4) 0.0011(4) 0.0008(4)
C1A 0.013(4) 0.022(4) 0.012(4) 0.003(3) -0.001(3) 0.005(3)
N2A 0.037(4) 0.033(4) 0.021(4) 0.004(3) 0.005(3) 0.013(3)
C3A 0.019(4) 0.025(4) 0.019(4) 0.003(3) -0.001(3) 0.001(3)
N4A 0.028(4) 0.034(4) 0.039(4) 0.010(3) -0.007(3) -0.004(3)
C5A 0.024(4) 0.010(4) 0.021(4) -0.001(3) 0.009(3) 0.002(3)
N6A 0.042(4) 0.015(3) 0.033(4) 0.005(3) 0.019(3) 0.007(3)
C7A 0.016(4) 0.019(4) 0.016(4) -0.006(3) -0.006(3) -0.004(3)
N8A 0.037(4) 0.026(4) 0.023(4) 0.003(3) -0.007(3) -0.009(3)
O9A 0.018(3) 0.016(3) 0.016(3) -0.003(2) 0.002(2) 0.002(2)
C10A 0.019(4) 0.014(4) 0.013(4) 0.002(3) 0.009(3) 0.003(3)
C11A 0.039(5) 0.015(4) 0.017(4) 0.000(3) 0.003(3) 0.003(3)
C12A 0.020(4) 0.023(4) 0.028(4) 0.000(3) 0.004(3) 0.008(3)
C13A 0.016(4) 0.030(4) 0.035(5) -0.003(4) 0.005(3) 0.002(3)
C14A 0.020(4) 0.021(4) 0.023(4) -0.010(3) -0.001(3) -0.002(3)
C15A 0.023(4) 0.012(4) 0.017(4) 0.002(3) 0.007(3) 0.005(3)
O16A 0.012(2) 0.012(2) 0.025(3) -0.002(2) -0.004(2) -0.001(2)
C17A 0.035(5) 0.032(5) 0.033(5) -0.009(4) 0.007(4) 0.014(4)
C18A 0.247(19) 0.067(9) 0.167(16) 0.053(10) 0.129(14) 0.106(11)
C19A 0.083(9) 0.218(16) 0.083(10) -0.105(11) -0.029(7) 0.093(10)
C20A 0.044(7) 0.121(11) 0.150(13) -0.079(10) 0.000(7) 0.025(7)
C21A 0.022(4) 0.031(5) 0.053(6) -0.024(4) 0.004(4) -0.002(3)
C22A 0.045(5) 0.041(5) 0.036(5) -0.010(4) -0.011(4) 0.004(4)
C23A 0.043(5) 0.032(5) 0.062(6) -0.026(4) 0.013(5) -0.023(4)
C24A 0.026(5) 0.073(7) 0.095(9) -0.047(6) -0.010(5) -0.004(5)
N25A 0.027(4) 0.019(3) 0.022(4) 0.001(3) 0.004(3) 0.000(3)
C26A 0.025(4) 0.026(4) 0.032(5) -0.001(4) 0.012(3) -0.005(3)
C27A 0.039(5) 0.038(5) 0.049(6) -0.016(4) 0.020(4) -0.012(4)
C28A 0.036(6) 0.061(6) 0.064(7) -0.010(5) 0.018(5) 0.003(4)
C29A 0.067(8) 0.128(11) 0.093(10) -0.029(8) 0.046(7) 0.009(7)
C30A 0.032(4) 0.014(4) 0.026(4) -0.005(3) 0.006(3) -0.007(3)
C31A 0.025(5) 0.036(5) 0.035(5) -0.004(4) 0.009(4) -0.008(4)
C32A 0.029(5) 0.049(6) 0.058(6) -0.013(5) 0.012(4) -0.003(4)
C33A 0.054(6) 0.071(7) 0.065(7) -0.034(6) 0.012(5) -0.001(5)
C34A 0.034(5) 0.016(4) 0.033(5) 0.002(3) 0.004(4) -0.005(3)
C35A 0.065(7) 0.031(5) 0.050(6) 0.010(4) -0.024(5) -0.007(4)
C36A 0.085(9) 0.069(8) 0.071(8) 0.023(7) -0.001(6) 0.023(7)
C37A 0.300(29) 0.122(15) 0.183(22) 0.013(15) -0.017(19) 0.113(17)
C38A 0.025(4) 0.028(4) 0.024(4) -0.005(3) -0.004(3) -0.012(3)
C39A 0.041(5) 0.029(5) 0.028(5) 0.000(4) -0.001(4) -0.003(4)
C40A 0.059(7) 0.057(6) 0.061(7) 0.020(5) -0.019(5) -0.008(5)
C41A 0.081(9) 0.096(9) 0.069(8) 0.015(7) -0.004(7) 0.003(7)
N42A 0.044(4) 0.027(4) 0.019(3) 0.001(3) -0.001(3) 0.011(3)
C43A 0.056(6) 0.028(5) 0.031(5) 0.016(4) 0.005(4) 0.009(4)
C44A 0.069(7) 0.021(5) 0.059(6) 0.005(4) 0.013(5) 0.010(4)
C45A 0.110(10) 0.030(6) 0.081(9) 0.012(6) -0.005(7) 0.006(6)
C46A 0.191(17) 0.083(10) 0.076(10) 0.026(8) -0.027(10) -0.028(10)
C47A 0.056(6) 0.033(5) 0.017(4) -0.005(4) -0.002(4) 0.009(4)
C48A 0.059(6) 0.049(6) 0.036(5) -0.010(4) 0.006(5) -0.007(5)
C49A 0.084(8) 0.045(6) 0.061(7) -0.003(5) -0.017(6) -0.014(6)
C50A 0.087(11) 0.158(15) 0.135(14) -0.056(12) -0.031(9) -0.027(10)
C51A 0.058(6) 0.035(5) 0.023(5) 0.002(4) 0.014(4) 0.002(4)
C52A 0.057(6) 0.043(6) 0.036(5) 0.005(4) 0.007(4) 0.009(4)
C53A 0.058(6) 0.058(7) 0.047(6) 0.001(5) 0.009(5) 0.002(5)
C54A 0.074(8) 0.055(7) 0.069(8) 0.004(6) 0.006(6) -0.001(5)
C55A 0.062(6) 0.040(5) 0.026(5) -0.020(4) 0.011(4) 0.018(4)
C56A 0.059(7) 0.033(5) 0.087(8) -0.032(5) 0.006(6) 0.017(5)
C57A 0.107(10) 0.045(7) 0.102(10) -0.010(7) -0.048(8) 0.030(7)
C58A 0.134(13) 0.156(15) 0.090(11) -0.070(11) -0.039(9) 0.050(11)
C60 0.369(62) 0.108(26) 0.108(28) 0.016(22) -0.137(35) -0.114(33)
Cl61 0.213(17) 0.522(33) 0.301(23) 0.142(24) 0.034(15) -0.033(19)
Cl62 0.250(19) 0.365(36) 0.299(25) -0.014(26) 0.076(16) 0.055(26)
O70 0.243(30) 0.098(17) 0.154(23) 0.077(16) 0.171(24) 0.072(17)
O80 0.571(111) 0.221(52) 0.449(77) -0.145(54) 0.431(79) -0.090(59)

loop_
_atom_site_label
_atom_site_type_symbol
_atom_site_fract_x
_atom_site_fract_y
_atom_site_fract_z
_atom_site_U_iso_or_equiv
_atom_site_thermal_displace_type
_atom_site_occupancy
_atom_site_calc_flag
_atom_site_refinement_flags
_atom_site_disorder_group
Co Co 0.12666(3) 0.72754(5) -0.27381(4) 0.0221(3) Uani 1 d . .
C1 C 0.1239(3) 0.8049(4) -0.3293(3) 0.028(2) Uani 1 d . .
N2 N 0.1225(2) 0.8512(4) -0.3639(3) 0.034(2) Uani 1 d . .
C3 C 0.1880(3) 0.6986(4) -0.2898(4) 0.031(2) Uani 1 d . .
N4 N 0.2249(3) 0.6803(4) -0.3019(4) 0.054(2) Uani 1 d . .
C5 C 0.1604(3) 0.7882(4) -0.2081(4) 0.034(2) Uani 1 d . .
N6 N 0.1801(3) 0.8257(4) -0.1687(3) 0.048(2) Uani 1 d . .
C7 C 0.0968(3) 0.6636(4) -0.3400(4) 0.033(2) Uani 1 d . .
N8 N 0.0781(3) 0.6250(4) -0.3798(3) 0.047(2) Uani 1 d . .
O9 O 0.1246(2) 0.6446(3) -0.2161(2) 0.0271(12) Uani 1 d . .
C10 C 0.0810(3) 0.6356(4) -0.2076(3) 0.026(2) Uani 1 d . .
C11 C 0.0655(3) 0.5739(4) -0.1781(3) 0.027(2) Uani 1 d . .
H11A H 0.0889(3) 0.5368(4) -0.1628(3) 0.033 Uiso 1 calc R .
C12 C 0.0170(3) 0.5670(4) -0.1712(3) 0.027(2) Uani 1 d . .
C13 C -0.0172(3) 0.6247(4) -0.1927(4) 0.029(2) Uani 1 d . .
H13A H -0.0499(3) 0.6206(4) -0.1857(4) 0.035 Uiso 1 calc R .
C14 C -0.0059(2) 0.6864(4) -0.2233(3) 0.023(2) Uani 1 d . .
C15 C 0.0442(3) 0.6925(4) -0.2304(3) 0.024(2) Uani 1 d . .
O16 O 0.0608(2) 0.7469(2) -0.2577(2) 0.0295(12) Uani 1 d . .
C17 C -0.0031(3) 0.4989(4) -0.1459(4) 0.034(2) Uani 1 d . .
C18 C -0.0273(4) 0.5167(5) -0.0927(4) 0.055(3) Uani 1 d . .
H18A H -0.0027(4) 0.5390(5) -0.0592(4) 0.082 Uiso 1 calc R .
H18B H -0.0400(4) 0.4722(5) -0.0776(4) 0.082 Uiso 1 calc R .
H18C H -0.0548(4) 0.5507(5) -0.1066(4) 0.082 Uiso 1 calc R .
C19 C -0.0409(3) 0.4643(5) -0.1980(4) 0.053(3) Uani 1 d . .
H19A H -0.0249(3) 0.4529(5) -0.2324(4) 0.079 Uiso 1 calc R .
H19B H -0.0685(3) 0.4981(5) -0.2122(4) 0.079 Uiso 1 calc R .
H19C H -0.0536(3) 0.4196(5) -0.1832(4) 0.079 Uiso 1 calc R .
C20 C 0.0383(3) 0.4428(4) -0.1236(4) 0.051(3) Uani 1 d . .
H20A H 0.0544(3) 0.4305(4) -0.1576(4) 0.077 Uiso 1 calc R .
H20B H 0.0238(3) 0.3989(4) -0.1097(4) 0.077 Uiso 1 calc R .
H20C H 0.0629(3) 0.4631(4) -0.0892(4) 0.077 Uiso 1 calc R .
C21 C -0.0450(3) 0.7430(4) -0.2498(4) 0.033(2) Uani 1 d . .
C22 C -0.0965(3) 0.7254(5) -0.2376(4) 0.048(2) Uani 1 d . .
H22A H -0.1201(3) 0.7634(5) -0.2557(4) 0.072 Uiso 1 calc R .
H22B H -0.0945(3) 0.7230(5) -0.1930(4) 0.072 Uiso 1 calc R .
H22C H -0.1079(3) 0.6786(5) -0.2565(4) 0.072 Uiso 1 calc R .
C23 C -0.0290(3) 0.8188(4) -0.2198(4) 0.041(2) Uani 1 d . .
H23A H -0.0542(3) 0.8551(4) -0.2369(4) 0.061 Uiso 1 calc R .
H23B H 0.0031(3) 0.8329(4) -0.2286(4) 0.061 Uiso 1 calc R .
H23C H -0.0259(3) 0.8157(4) -0.1749(4) 0.061 Uiso 1 calc R .
C24 C -0.0484(3) 0.7473(4) -0.3198(4) 0.044(2) Uani 1 d . .
H24A H -0.0734(3) 0.7835(4) -0.3379(4) 0.066 Uiso 1 calc R .
H24B H -0.0580(3) 0.6998(4) -0.3385(4) 0.066 Uiso 1 calc R .
H24C H -0.0159(3) 0.7614(4) -0.3277(4) 0.066 Uiso 1 calc R .
N25 N 0.1110(2) 0.7152(3) -0.5270(3) 0.034(2) Uani 1 d . .
C26 C 0.1530(3) 0.6773(4) -0.4802(4) 0.039(2) Uani 1 d . .
H26A H 0.1652(3) 0.7111(4) -0.4456(4) 0.046 Uiso 1 calc R .
H26B H 0.1388(3) 0.6346(4) -0.4631(4) 0.046 Uiso 1 calc R .
C27 C 0.1966(3) 0.6526(5) -0.5060(4) 0.056(3) Uani 1 d . .
H27A H 0.2155(3) 0.6955(5) -0.5150(4) 0.068 Uiso 1 calc R .
H27B H 0.1843(3) 0.6263(5) -0.5453(4) 0.068 Uiso 1 calc R .
C28 C 0.2311(3) 0.6030(6) -0.4607(5) 0.061(3) Uani 1 d . .
H28A H 0.2124(3) 0.5598(6) -0.4520(5) 0.073 Uiso 1 calc R .
H28B H 0.2434(3) 0.6290(6) -0.4213(5) 0.073 Uiso 1 calc R .
C29 C 0.2757(4) 0.5789(7) -0.4880(6) 0.096(4) Uani 1 d . .
H29A H 0.2974(4) 0.5472(7) -0.4585(6) 0.144 Uiso 1 calc R .
H29B H 0.2944(4) 0.6217(7) -0.4961(6) 0.144 Uiso 1 calc R .
H29C H 0.2635(4) 0.5526(7) -0.5267(6) 0.144 Uiso 1 calc R .
C30 C 0.1319(3) 0.7776(4) -0.5555(4) 0.040(2) Uani 1 d . .
H30A H 0.1048(3) 0.8011(4) -0.5859(4) 0.048 Uiso 1 calc R .
H30B H 0.1566(3) 0.7592(4) -0.5783(4) 0.048 Uiso 1 calc R .
C31 C 0.1570(4) 0.8348(4) -0.5085(4) 0.049(2) Uani 1 d . .
H31A H 0.1405(4) 0.8352(4) -0.4730(4) 0.059 Uiso 1 calc R .
H31B H 0.1923(4) 0.8211(4) -0.4928(4) 0.059 Uiso 1 calc R .
C32 C 0.1549(4) 0.9089(4) -0.5353(4) 0.058(3) Uani 1 d . .
H32A H 0.1197(4) 0.9230(4) -0.5506(4) 0.070 Uiso 1 calc R .
H32B H 0.1712(4) 0.9086(4) -0.5710(4) 0.070 Uiso 1 calc R .
C33 C 0.1808(5) 0.9658(5) -0.4874(5) 0.084(4) Uani 1 d . .
H33A H 0.1786(5) 1.0138(5) -0.5069(5) 0.126 Uiso 1 calc R .
H33B H 0.2159(5) 0.9527(5) -0.4728(5) 0.126 Uiso 1 calc R .
H33C H 0.1644(5) 0.9670(5) -0.4523(5) 0.126 Uiso 1 calc R .
C34 C 0.0898(3) 0.6619(4) -0.5804(4) 0.036(2) Uani 1 d . .
H34A H 0.0616(3) 0.6858(4) -0.6088(4) 0.043 Uiso 1 calc R .
H34B H 0.1159(3) 0.6523(4) -0.6038(4) 0.043 Uiso 1 calc R .
C35 C 0.0720(3) 0.5907(5) -0.5601(4) 0.051(2) Uani 1 d . .
H35A H 0.0482(3) 0.5996(5) -0.5333(4) 0.061 Uiso 1 calc R .
H35B H 0.1006(3) 0.5634(5) -0.5359(4) 0.061 Uiso 1 calc R .
C36 C 0.0466(4) 0.5455(5) -0.6167(5) 0.070(3) Uani 1 d . .
H36A H 0.0173(4) 0.5724(5) -0.6396(5) 0.085 Uiso 1 calc R .
H36B H 0.0701(4) 0.5396(5) -0.6445(5) 0.085 Uiso 1 calc R .
C37 C 0.0299(4) 0.4707(5) -0.6001(6) 0.095(4) Uani 1 d . .
H37A H 0.0141(4) 0.4449(5) -0.6379(6) 0.142 Uiso 1 calc R .
H37B H 0.0060(4) 0.4760(5) -0.5733(6) 0.142 Uiso 1 calc R .
H37C H 0.0589(4) 0.4431(5) -0.5783(6) 0.142 Uiso 1 calc R .
C38 C 0.0720(3) 0.7362(4) -0.4929(3) 0.032(2) Uani 1 d . .
H38A H 0.0883(3) 0.7629(4) -0.4552(3) 0.039 Uiso 1 calc R .
H38B H 0.0577(3) 0.6913(4) -0.4795(3) 0.039 Uiso 1 calc R .
C39 C 0.0296(3) 0.7825(5) -0.5283(5) 0.062(3) Uani 1 d . .
H39A H 0.0430(3) 0.8296(5) -0.5388(5) 0.075 Uiso 1 calc R .
H39B H 0.0141(3) 0.7578(5) -0.5673(5) 0.075 Uiso 1 calc R .
C40 C -0.0093(3) 0.7958(5) -0.4908(5) 0.059(3) Uani 1 d . .
H40A H 0.0075(3) 0.8178(5) -0.4511(5) 0.071 Uiso 1 calc R .
H40B H -0.0329(3) 0.8323(5) -0.5130(5) 0.071 Uiso 1 calc R .
C41 C -0.0382(4) 0.7342(6) -0.4771(6) 0.080(4) Uani 1 d . .
H41A H -0.0619(4) 0.7506(6) -0.4527(6) 0.121 Uiso 1 calc R .
H41B H -0.0158(4) 0.6980(6) -0.4535(6) 0.121 Uiso 1 calc R .
H41C H -0.0564(4) 0.7126(6) -0.5158(6) 0.121 Uiso 1 calc R .
N42 N 0.2396(2) 0.4985(3) 0.2579(3) 0.0229(14) Uani 1 d . .
C43 C 0.2369(2) 0.4315(3) 0.2174(3) 0.022(2) Uani 1 d . .
H43A H 0.2440(2) 0.3884(3) 0.2446(3) 0.026 Uiso 1 calc R .
H43B H 0.2636(2) 0.4347(3) 0.1938(3) 0.026 Uiso 1 calc R .
C44 C 0.1876(3) 0.4191(4) 0.1717(3) 0.029(2) Uani 1 d . .
H44A H 0.1619(3) 0.4043(4) 0.1943(3) 0.035 Uiso 1 calc R .
H44B H 0.1766(3) 0.4647(4) 0.1494(3) 0.035 Uiso 1 calc R .
C45 C 0.1936(3) 0.3602(5) 0.1256(4) 0.044(2) Uani 1 d . .
H45A H 0.2061(3) 0.3156(5) 0.1486(4) 0.052 Uiso 1 calc R .
H45B H 0.2189(3) 0.3761(5) 0.1028(4) 0.052 Uiso 1 calc R .
C46 C 0.1455(3) 0.3422(5) 0.0790(4) 0.047(2) Uani 1 d . .
H46A H 0.1521(3) 0.3042(5) 0.0509(4) 0.070 Uiso 1 calc R .
H46B H 0.1333(3) 0.3858(5) 0.0552(4) 0.070 Uiso 1 calc R .
H46C H 0.1204(3) 0.3252(5) 0.1010(4) 0.070 Uiso 1 calc R .
C47 C 0.2319(3) 0.5678(4) 0.2204(4) 0.031(2) Uani 1 d . .
H47A H 0.1975(3) 0.5680(4) 0.1953(4) 0.038 Uiso 1 calc R .
H47B H 0.2350(3) 0.6094(4) 0.2492(4) 0.038 Uiso 1 calc R .
C48 C 0.2671(3) 0.5789(4) 0.1783(4) 0.044(2) Uani 1 d . .
H48A H 0.2602(3) 0.5432(4) 0.1442(4) 0.052 Uiso 1 calc R .
H48B H 0.3018(3) 0.5721(4) 0.2014(4) 0.052 Uiso 1 calc R .
C49 C 0.2600(3) 0.6575(5) 0.1518(5) 0.052(3) Uani 1 d . .
H49A H 0.2251(3) 0.6635(5) 0.1291(5) 0.063 Uiso 1 calc R .
H49B H 0.2661(3) 0.6924(5) 0.1866(5) 0.063 Uiso 1 calc R .
C50 C 0.2938(4) 0.6755(6) 0.1092(5) 0.065(3) Uani 1 d . .
H50A H 0.2876(4) 0.7254(6) 0.0942(5) 0.097 Uiso 1 calc R .
H50B H 0.2875(4) 0.6420(6) 0.0741(5) 0.097 Uiso 1 calc R .
H50C H 0.3286(4) 0.6709(6) 0.1315(5) 0.097 Uiso 1 calc R .
C51 C 0.1988(3) 0.4946(4) 0.2956(4) 0.032(2) Uani 1 d . .
H51A H 0.2015(3) 0.5382(4) 0.3222(4) 0.038 Uiso 1 calc R .
H51B H 0.1660(3) 0.4965(4) 0.2665(4) 0.038 Uiso 1 calc R .
C52 C 0.1999(3) 0.4281(5) 0.3362(4) 0.045(2) Uani 1 d . .
H52A H 0.1952(3) 0.3842(5) 0.3098(4) 0.054 Uiso 1 calc R .
H52B H 0.2329(3) 0.4246(5) 0.3645(4) 0.054 Uiso 1 calc R .
C53 C 0.1610(4) 0.4301(5) 0.3728(4) 0.057(3) Uani 1 d . .
H53A H 0.1279(4) 0.4303(5) 0.3443(4) 0.068 Uiso 1 calc R .
H53B H 0.1643(4) 0.4757(5) 0.3969(4) 0.068 Uiso 1 calc R .
C54 C 0.1636(4) 0.3653(6) 0.4177(5) 0.071(3) Uani 1 d . .
H54A H 0.1370(4) 0.3697(6) 0.4406(5) 0.107 Uiso 1 calc R .
H54B H 0.1960(4) 0.3654(6) 0.4468(5) 0.107 Uiso 1 calc R .
H54C H 0.1596(4) 0.3199(6) 0.3941(5) 0.107 Uiso 1 calc R .
C55 C 0.2904(2) 0.4976(4) 0.3013(3) 0.023(2) Uani 1 d . .
H55A H 0.3114(2) 0.4562(4) 0.3046(3) 0.027 Uiso 1 calc R .
C56 C 0.3063(3) 0.5656(4) 0.3392(4) 0.030(2) Uani 1 d . .
H56A H 0.3116(3) 0.6057(4) 0.3116(4) 0.036 Uiso 1 calc R .
H56B H 0.2797(3) 0.5804(4) 0.3606(4) 0.036 Uiso 1 calc R .
C57 C 0.3535(3) 0.5515(4) 0.3861(4) 0.043(2) Uani 1 d . .
H57A H 0.3781(3) 0.5289(4) 0.3652(4) 0.052 Uiso 1 calc R .
H57B H 0.3466(3) 0.5167(4) 0.4172(4) 0.052 Uiso 1 calc R .
C58 C 0.3762(3) 0.6204(5) 0.4192(5) 0.062(3) Uani 1 d . .
H58A H 0.4068(3) 0.6081(5) 0.4491(5) 0.093 Uiso 1 calc R .
H58B H 0.3524(3) 0.6426(5) 0.4408(5) 0.093 Uiso 1 calc R .
H58C H 0.3839(3) 0.6548(5) 0.3888(5) 0.093 Uiso 1 calc R .
CoA Co 0.35291(3) 0.24998(4) 0.32218(4) 0.0129(3) Uani 1 d . .
C1A C 0.3297(2) 0.3108(4) 0.3776(3) 0.016(2) Uani 1 d . .
N2A N 0.3149(2) 0.3478(3) 0.4121(3) 0.031(2) Uani 1 d . .
C3A C 0.2873(3) 0.2400(4) 0.2773(3) 0.022(2) Uani 1 d . .
N4A N 0.2477(2) 0.2327(3) 0.2489(3) 0.036(2) Uani 1 d . .
C5A C 0.3605(2) 0.3323(4) 0.2731(3) 0.017(2) Uani 1 d . .
N6A N 0.3659(2) 0.3825(3) 0.2441(3) 0.029(2) Uani 1 d . .
C7A C 0.3452(2) 0.1695(4) 0.3733(3) 0.018(2) Uani 1 d . .
N8A N 0.3416(2) 0.1195(3) 0.4047(3) 0.031(2) Uani 1 d . .
O9A O 0.3788(2) 0.1841(2) 0.2673(2) 0.0173(11) Uani 1 d . .
C10A C 0.4262(2) 0.1743(3) 0.2864(3) 0.0147(15) Uani 1 d . .
C11A C 0.4541(3) 0.1249(4) 0.2584(3) 0.024(2) Uani 1 d . .
H11B H 0.4375(3) 0.0966(4) 0.2243(3) 0.029 Uiso 1 calc R .
C12A C 0.5045(3) 0.1171(4) 0.2794(3) 0.024(2) Uani 1 d . .
C13A C 0.5285(3) 0.1632(4) 0.3292(3) 0.027(2) Uani 1 d . .
H13B H 0.5637(3) 0.1599(4) 0.3422(3) 0.032 Uiso 1 calc R .
C14A C 0.5039(2) 0.2122(4) 0.3594(3) 0.022(2) Uani 1 d . .
C15A C 0.4510(2) 0.2165(3) 0.3388(3) 0.017(2) Uani 1 d . .
O16A O 0.4228(2) 0.2575(2) 0.3647(2) 0.0173(11) Uani 1 d . .
C17A C 0.5340(3) 0.0597(4) 0.2530(4) 0.033(2) Uani 1 d . .
C18A C 0.5279(6) -0.0122(6) 0.2845(7) 0.148(8) Uani 1 d . .
H18D H 0.5389(6) -0.0066(6) 0.3294(7) 0.222 Uiso 1 calc R .
H18E H 0.5480(6) -0.0495(6) 0.2700(7) 0.222 Uiso 1 calc R .
H18F H 0.4928(6) -0.0266(6) 0.2745(7) 0.222 Uiso 1 calc R .
C19A C 0.5177(4) 0.0486(8) 0.1887(6) 0.135(7) Uani 1 d . .
H19D H 0.5211(4) 0.0938(8) 0.1668(6) 0.202 Uiso 1 calc R .
H19E H 0.4827(4) 0.0335(8) 0.1797(6) 0.202 Uiso 1 calc R .
H19F H 0.5379(4) 0.0107(8) 0.1752(6) 0.202 Uiso 1 calc R .
C20A C 0.5904(4) 0.0704(7) 0.2724(7) 0.109(5) Uani 1 d . .
H20D H 0.5999(4) 0.0777(7) 0.3172(7) 0.163 Uiso 1 calc R .
H20E H 0.6001(4) 0.1131(7) 0.2513(7) 0.163 Uiso 1 calc R .
H20F H 0.6074(4) 0.0274(7) 0.2610(7) 0.163 Uiso 1 calc R .
C21A C 0.5322(3) 0.2598(4) 0.4131(4) 0.036(2) Uani 1 d . .
C22A C 0.5141(3) 0.2401(4) 0.4723(4) 0.044(2) Uani 1 d . .
H22D H 0.4779(3) 0.2463(4) 0.4649(4) 0.065 Uiso 1 calc R .
H22E H 0.5302(3) 0.2720(4) 0.5061(4) 0.065 Uiso 1 calc R .
H22F H 0.5226(3) 0.1895(4) 0.4834(4) 0.065 Uiso 1 calc R .
C23A C 0.5204(3) 0.3403(4) 0.3956(4) 0.046(2) Uani 1 d . .
H23D H 0.4843(3) 0.3480(4) 0.3877(4) 0.068 Uiso 1 calc R .
H23E H 0.5325(3) 0.3522(4) 0.3583(4) 0.068 Uiso 1 calc R .
H23F H 0.5368(3) 0.3716(4) 0.4297(4) 0.068 Uiso 1 calc R .
C24A C 0.5883(3) 0.2500(5) 0.4250(5) 0.068(3) Uani 1 d . .
H24D H 0.6000(3) 0.2625(5) 0.3875(5) 0.102 Uiso 1 calc R .
H24E H 0.5967(3) 0.1994(5) 0.4361(5) 0.102 Uiso 1 calc R .
H24F H 0.6043(3) 0.2818(5) 0.4589(5) 0.102 Uiso 1 calc R .
N25A N 0.2336(2) 0.0108(3) 0.2851(3) 0.0228(14) Uani 1 d . .
C26A C 0.2812(3) 0.0287(4) 0.2633(3) 0.027(2) Uani 1 d . .
H26C H 0.2765(3) 0.0757(4) 0.2412(3) 0.032 Uiso 1 calc R .
H26D H 0.3085(3) 0.0350(4) 0.3001(3) 0.032 Uiso 1 calc R .
C27A C 0.2969(3) -0.0270(4) 0.2216(4) 0.041(2) Uani 1 d . .
H27C H 0.2735(3) -0.0267(4) 0.1809(4) 0.049 Uiso 1 calc R .
H27D H 0.2964(3) -0.0760(4) 0.2399(4) 0.049 Uiso 1 calc R .
C28A C 0.3491(3) -0.0098(5) 0.2135(5) 0.053(3) Uani 1 d . .
H28C H 0.3722(3) -0.0101(5) 0.2545(5) 0.063 Uiso 1 calc R .
H28D H 0.3494(3) 0.0395(5) 0.1960(5) 0.063 Uiso 1 calc R .
C29A C 0.3676(4) -0.0639(7) 0.1712(6) 0.092(4) Uani 1 d . .
H29D H 0.4013(4) -0.0504(7) 0.1675(6) 0.138 Uiso 1 calc R .
H29E H 0.3453(4) -0.0632(7) 0.1303(6) 0.138 Uiso 1 calc R .
H29F H 0.3681(4) -0.1127(7) 0.1888(6) 0.138 Uiso 1 calc R .
C30A C 0.2253(3) 0.0743(4) 0.3260(3) 0.024(2) Uani 1 d . .
H30C H 0.2549(3) 0.0785(4) 0.3603(3) 0.029 Uiso 1 calc R .
H30D H 0.2233(3) 0.1193(4) 0.3012(3) 0.029 Uiso 1 calc R .
C31A C 0.1795(3) 0.0703(4) 0.3535(4) 0.032(2) Uani 1 d . .
H31C H 0.1498(3) 0.0621(4) 0.3201(4) 0.038 Uiso 1 calc R .
H31D H 0.1827(3) 0.0287(4) 0.3824(4) 0.038 Uiso 1 calc R .
C32A C 0.1729(3) 0.1390(5) 0.3875(4) 0.045(2) Uani 1 d . .
H32C H 0.1663(3) 0.1791(5) 0.3571(4) 0.054 Uiso 1 calc R .
H32D H 0.1430(3) 0.1336(5) 0.4051(4) 0.054 Uiso 1 calc R .
C33A C 0.2157(3) 0.1608(5) 0.4386(5) 0.063(3) Uani 1 d . .
H33D H 0.2075(3) 0.2059(5) 0.4575(5) 0.095 Uiso 1 calc R .
H33E H 0.2454(3) 0.1682(5) 0.4217(5) 0.095 Uiso 1 calc R .
H33F H 0.2221(3) 0.1224(5) 0.4699(5) 0.095 Uiso 1 calc R .
C34A C 0.2385(3) -0.0616(4) 0.3201(3) 0.028(2) Uani 1 d . .
H34C H 0.2065(3) -0.0720(4) 0.3319(3) 0.034 Uiso 1 calc R .
H34D H 0.2441(3) -0.1004(4) 0.2915(3) 0.034 Uiso 1 calc R .
C35A C 0.2795(4) -0.0655(4) 0.3776(4) 0.054(3) Uani 1 d . .
H35C H 0.2734(4) -0.0289(4) 0.4078(4) 0.065 Uiso 1 calc R .
H35D H 0.3118(4) -0.0542(4) 0.3669(4) 0.065 Uiso 1 calc R .
C36A C 0.2819(4) -0.1418(6) 0.4070(5) 0.078(3) Uani 1 d . .
H36C H 0.3028(4) -0.1394(6) 0.4493(5) 0.093 Uiso 1 calc R .
H36D H 0.2480(4) -0.1562(6) 0.4106(5) 0.093 Uiso 1 calc R .
C37A C 0.3004(8) -0.1935(10) 0.3749(10) 0.212(11) Uani 1 d . .
H37D H 0.3008(8) -0.2402(10) 0.3962(10) 0.318 Uiso 1 calc R .
H37E H 0.3343(8) -0.1805(10) 0.3721(10) 0.318 Uiso 1 calc R .
H37F H 0.2794(8) -0.1973(10) 0.3333(10) 0.318 Uiso 1 calc R .
C38A C 0.1894(3) 0.0008(4) 0.2306(3) 0.027(2) Uani 1 d . .
H38C H 0.1980(3) -0.0375(4) 0.2034(3) 0.032 Uiso 1 calc R .
H38D H 0.1607(3) -0.0169(4) 0.2468(3) 0.032 Uiso 1 calc R .
C39A C 0.1734(3) 0.0670(4) 0.1922(4) 0.034(2) Uani 1 d . .
H39C H 0.2021(3) 0.0872(4) 0.1775(4) 0.041 Uiso 1 calc R .
H39D H 0.1615(3) 0.1044(4) 0.2177(4) 0.041 Uiso 1 calc R .
C40A C 0.1323(4) 0.0482(5) 0.1374(5) 0.064(3) Uani 1 d . .
H40C H 0.1445(4) 0.0092(5) 0.1137(5) 0.076 Uiso 1 calc R .
H40D H 0.1040(4) 0.0280(5) 0.1532(5) 0.076 Uiso 1 calc R .
C41A C 0.1135(4) 0.1069(6) 0.0949(5) 0.085(4) Uani 1 d . .
H41D H 0.0871(4) 0.0884(6) 0.0615(5) 0.128 Uiso 1 calc R .
H41E H 0.1407(4) 0.1265(6) 0.0776(5) 0.128 Uiso 1 calc R .
H41F H 0.1000(4) 0.1453(6) 0.1172(5) 0.128 Uiso 1 calc R .
N42A N 0.3807(2) 0.2697(3) 0.0878(3) 0.031(2) Uani 1 d . .
C43A C 0.3689(3) 0.3416(4) 0.0531(4) 0.039(2) Uani 1 d . .
H43C H 0.3988(3) 0.3577(4) 0.0388(4) 0.047 Uiso 1 calc R .
H43D H 0.3421(3) 0.3331(4) 0.0161(4) 0.047 Uiso 1 calc R .
C44A C 0.3528(4) 0.4017(4) 0.0906(4) 0.050(2) Uani 1 d . .
H44C H 0.3804(4) 0.4136(4) 0.1258(4) 0.060 Uiso 1 calc R .
H44D H 0.3242(4) 0.3850(4) 0.1075(4) 0.060 Uiso 1 calc R .
C45A C 0.3376(5) 0.4711(5) 0.0510(5) 0.078(4) Uani 1 d . .
H45C H 0.3119(5) 0.4582(5) 0.0139(5) 0.093 Uiso 1 calc R .
H45D H 0.3228(5) 0.5066(5) 0.0753(5) 0.093 Uiso 1 calc R .
C46A C 0.3808(6) 0.5056(7) 0.0310(6) 0.125(6) Uani 1 d . .
H46D H 0.3694(6) 0.5489(7) 0.0063(6) 0.187 Uiso 1 calc R .
H46E H 0.3951(6) 0.4710(7) 0.0060(6) 0.187 Uiso 1 calc R .
H46F H 0.4060(6) 0.5194(7) 0.0675(6) 0.187 Uiso 1 calc R .
C47A C 0.4234(3) 0.2774(4) 0.1445(3) 0.037(2) Uani 1 d . .
H47C H 0.4139(3) 0.3145(4) 0.1721(3) 0.044 Uiso 1 calc R .
H47D H 0.4272(3) 0.2308(4) 0.1672(3) 0.044 Uiso 1 calc R .
C48A C 0.4723(3) 0.2977(5) 0.1323(4) 0.049(2) Uani 1 d . .
H48C H 0.4700(3) 0.3463(5) 0.1130(4) 0.059 Uiso 1 calc R .
H48D H 0.4817(3) 0.2626(5) 0.1030(4) 0.059 Uiso 1 calc R .
C49A C 0.5119(4) 0.2984(5) 0.1913(5) 0.068(3) Uani 1 d . .
H49C H 0.5122(4) 0.2508(5) 0.2121(5) 0.082 Uiso 1 calc R .
H49D H 0.5034(4) 0.3359(5) 0.2194(5) 0.082 Uiso 1 calc R .
C50A C 0.5643(5) 0.3141(8) 0.1802(7) 0.135(6) Uani 1 d . .
H50D H 0.5884(5) 0.3140(8) 0.2199(7) 0.203 Uiso 1 calc R .
H50E H 0.5645(5) 0.3617(8) 0.1606(7) 0.203 Uiso 1 calc R .
H50F H 0.5733(5) 0.2766(8) 0.1533(7) 0.203 Uiso 1 calc R .
C51A C 0.3360(3) 0.2424(4) 0.1109(4) 0.038(2) Uani 1 d . .
H51C H 0.3437(3) 0.1935(4) 0.1288(4) 0.045 Uiso 1 calc R .
H51D H 0.3306(3) 0.2748(4) 0.1444(4) 0.045 Uiso 1 calc R .
C52A C 0.2882(3) 0.2380(5) 0.0626(4) 0.046(2) Uani 1 d . .
H52C H 0.2955(3) 0.2213(5) 0.0230(4) 0.055 Uiso 1 calc R .
H52D H 0.2731(3) 0.2869(5) 0.0558(4) 0.055 Uiso 1 calc R .
C53A C 0.2517(3) 0.1868(5) 0.0820(4) 0.055(3) Uani 1 d . .
H53C H 0.2181(3) 0.1960(5) 0.0564(4) 0.065 Uiso 1 calc R .
H53D H 0.2506(3) 0.1965(5) 0.1256(4) 0.065 Uiso 1 calc R .
C54A C 0.2651(4) 0.1081(5) 0.0754(5) 0.067(3) Uani 1 d . .
H54D H 0.2404(4) 0.0770(5) 0.0885(5) 0.101 Uiso 1 calc R .
H54E H 0.2981(4) 0.0984(5) 0.1013(5) 0.101 Uiso 1 calc R .
H54F H 0.2656(4) 0.0979(5) 0.0322(5) 0.101 Uiso 1 calc R .
C55A C 0.3957(3) 0.2164(4) 0.0409(4) 0.042(2) Uani 1 d . .
H55B H 0.3677(3) 0.2126(4) 0.0045(4) 0.051 Uiso 1 calc R .
H55C H 0.4244(3) 0.2370(4) 0.0265(4) 0.051 Uiso 1 calc R .
C56A C 0.4090(4) 0.1418(5) 0.0656(5) 0.061(3) Uani 1 d . .
H56C H 0.3797(4) 0.1173(5) 0.0755(5) 0.074 Uiso 1 calc R .
H56D H 0.4357(4) 0.1440(5) 0.1034(5) 0.074 Uiso 1 calc R .
C57A C 0.4281(5) 0.0987(6) 0.0104(6) 0.096(5) Uani 1 d . .
H57C H 0.4022(5) 0.1021(6) -0.0282(6) 0.115 Uiso 1 calc R .
H57D H 0.4585(5) 0.1227(6) 0.0029(6) 0.115 Uiso 1 calc R .
C58A C 0.4381(5) 0.0295(9) 0.0233(6) 0.136(7) Uani 1 d . .
H58D H 0.4494(5) 0.0065(9) -0.0112(6) 0.204 Uiso 1 calc R .
H58E H 0.4081(5) 0.0050(9) 0.0297(6) 0.204 Uiso 1 calc R .
H58F H 0.4644(5) 0.0257(9) 0.0608(6) 0.204 Uiso 1 calc R .
C60 C 0.5313(15) 0.5521(12) 0.0678(13) 0.224(27) Uani 0.50 d PD .
Cl61 Cl 0.5583(6) 0.4735(13) 0.1045(10) 0.348(12) Uani 0.50 d PD .
Cl62 Cl 0.5055(9) 0.5382(10) -0.0109(11) 0.302(12) Uani 0.50 d PD .
O70 O 0.1731(11) 0.7489(12) -0.3603(12) 0.145(12) Uani 0.40 d P .
O80 O 0.3916(29) 0.2780(32) 0.2367(33) 0.365(39) Uani 0.30 d P .

loop_
_atom_type_symbol
_atom_type_description
_atom_type_scat_dispersion_real
_atom_type_scat_dispersion_imag
_atom_type_scat_source
C C 0.0033 0.0016 'International Tables Vol C Tables 4.2.6.8 and 6.1.1.4'
H H 0.0000 0.0000 'International Tables Vol C Tables 4.2.6.8 and 6.1.1.4'
N N 0.0061 0.0033 'International Tables Vol C Tables 4.2.6.8 and 6.1.1.4'
O O 0.0106 0.0060 'International Tables Vol C Tables 4.2.6.8 and 6.1.1.4'
Cl Cl 0.1484 0.1585 'International Tables Vol C Tables 4.2.6.8 and 6.1.1.4'
Co Co 0.3494 0.9721 'International Tables Vol C Tables 4.2.6.8 and 6.1.1.4'

loop_
_geom_angle_atom_site_label_1
_geom_angle_atom_site_label_2
_geom_angle_atom_site_label_3
_geom_angle
_geom_angle_site_symmetry_1
_geom_angle_site_symmetry_3
_geom_angle_publ_flag
C1 Co C3 90.2(3) . . ?
C1 Co C5 89.9(3) . . ?
C3 Co C5 90.0(4) . . ?
C1 Co C7 90.9(3) . . ?
C3 Co C7 86.4(3) . . ?
C5 Co C7 176.3(3) . . ?
C1 Co O16 94.2(3) . . ?
C3 Co O16 174.0(3) . . ?
C5 Co O16 94.1(3) . . ?
C7 Co O16 89.4(3) . . ?
C1 Co O9 176.1(3) . . ?
C3 Co O9 93.1(3) . . ?
C5 Co O9 92.1(3) . . ?
C7 Co O9 87.3(3) . . ?
O16 Co O9 82.4(2) . . ?
N2 C1 Co 178.8(7) . . ?
N4 C3 O70 89.8(9) . . ?
N4 C3 Co 177.4(8) . . ?
O70 C3 Co 88.3(8) . . ?
N6 C5 Co 178.8(8) . . ?
N8 C7 Co 179.0(8) . . ?
C10 O9 Co 110.8(4) . . ?
O9 C10 C11 124.2(7) . . ?
O9 C10 C15 117.4(6) . . ?
C11 C10 C15 118.4(6) . . ?
C12 C11 C10 121.1(7) . . ?
C11 C12 C13 118.4(6) . . ?
C11 C12 C17 123.5(7) . . ?
C13 C12 C17 117.9(7) . . ?
C14 C13 C12 124.6(7) . . ?
C13 C14 C15 116.2(6) . . ?
C13 C14 C21 122.2(6) . . ?
C15 C14 C21 121.5(6) . . ?
O16 C15 C14 123.7(6) . . ?
O16 C15 C10 115.1(6) . . ?
C14 C15 C10 121.1(6) . . ?
C15 O16 Co 112.0(4) . . ?
C18 C17 C19 110.0(7) . . ?
C18 C17 C12 111.3(6) . . ?
C19 C17 C12 108.1(6) . . ?
C18 C17 C20 108.3(7) . . ?
C19 C17 C20 107.5(7) . . ?
C12 C17 C20 111.7(7) . . ?
C14 C21 C24 108.0(6) . . ?
C14 C21 C22 113.0(6) . . ?
C24 C21 C22 109.3(7) . . ?
C14 C21 C23 109.6(6) . . ?
C24 C21 C23 109.5(6) . . ?
C22 C21 C23 107.4(7) . . ?
C38 N25 C30 113.7(6) . . ?
C38 N25 C26 107.1(6) . . ?
C30 N25 C26 109.4(6) . . ?
C38 N25 C34 111.0(6) . . ?
C30 N25 C34 106.4(6) . . ?
C26 N25 C34 109.2(6) . . ?
C27 C26 N25 115.2(7) . . ?
C26 C27 C28 111.5(8) . . ?
C27 C28 C29 110.4(9) . . ?
N25 C30 C31 113.6(6) . . ?
C32 C31 C30 112.8(7) . . ?
C31 C32 C33 112.1(7) . . ?
C35 C34 N25 114.8(7) . . ?
C34 C35 C36 110.5(8) . . ?
C37 C36 C35 113.6(9) . . ?
N25 C38 C39 116.2(7) . . ?
C40 C39 C38 111.4(8) . . ?
C41 C40 C39 118.2(9) . . ?
C47 N42 C55 111.1(5) . . ?
C47 N42 C43 112.3(5) . . ?
C55 N42 C43 106.7(5) . . ?
C47 N42 C51 107.7(5) . . ?
C55 N42 C51 109.7(5) . . ?
C43 N42 C51 109.5(5) . . ?
N42 C43 C44 115.9(5) . . ?
C45 C44 C43 110.0(6) . . ?
C44 C45 C46 113.9(7) . . ?
C48 C47 N42 115.1(6) . . ?
C47 C48 C49 108.5(7) . . ?
C50 C49 C48 113.5(8) . . ?
C52 C51 N42 115.8(6) . . ?
C53 C52 C51 112.4(7) . . ?
C52 C53 C54 113.3(8) . . ?
N42 C55 C56 117.2(5) . . ?
C57 C56 C55 110.0(6) . . ?
C56 C57 C58 113.0(7) . . ?
C3A CoA C1A 89.0(3) . . ?
C3A CoA C5A 89.2(3) . . ?
C1A CoA C5A 89.6(3) . . ?
C3A CoA C7A 91.2(3) . . ?
C1A CoA C7A 88.8(3) . . ?
C5A CoA C7A 178.3(3) . . ?
C3A CoA O16A 176.4(3) . . ?
C1A CoA O16A 94.6(2) . . ?
C5A CoA O16A 90.1(2) . . ?
C7A CoA O16A 89.6(2) . . ?
C3A CoA O9A 92.7(2) . . ?
C1A CoA O9A 177.5(2) . . ?
C5A CoA O9A 92.3(2) . . ?
C7A CoA O9A 89.3(2) . . ?
O16A CoA O9A 83.8(2) . . ?
N2A C1A CoA 179.1(6) . . ?
N4A C3A CoA 178.3(7) . . ?
N6A C5A O80 94.1(23) . . ?
N6A C5A CoA 178.7(6) . . ?
O80 C5A CoA 85.9(23) . . ?
N8A C7A CoA 178.4(6) . . ?
C10A O9A CoA 111.0(4) . . ?
O9A C10A C11A 123.3(6) . . ?
O9A C10A C15A 117.3(6) . . ?
C11A C10A C15A 119.5(6) . . ?
C12A C11A C10A 121.5(6) . . ?
C11A C12A C13A 117.6(6) . . ?
C11A C12A C17A 121.8(6) . . ?
C13A C12A C17A 120.6(6) . . ?
C14A C13A C12A 124.4(6) . . ?
C13A C14A C15A 116.9(6) . . ?
C13A C14A C21A 121.6(6) . . ?
C15A C14A C21A 121.5(6) . . ?
O16A C15A C14A 123.6(6) . . ?
O16A C15A C10A 116.4(6) . . ?
C14A C15A C10A 120.0(6) . . ?
C15A O16A CoA 111.3(4) . . ?
C19A C17A C18A 107.1(11) . . ?
C19A C17A C12A 114.0(7) . . ?
C18A C17A C12A 107.8(7) . . ?
C19A C17A C20A 112.6(9) . . ?
C18A C17A C20A 101.0(9) . . ?
C12A C17A C20A 113.2(7) . . ?
C24A C21A C22A 109.1(7) . . ?
C24A C21A C23A 108.0(7) . . ?
C22A C21A C23A 110.4(6) . . ?
C24A C21A C14A 112.9(6) . . ?
C22A C21A C14A 108.6(6) . . ?
C23A C21A C14A 107.8(7) . . ?
C26A N25A C30A 105.6(5) . . ?
C26A N25A C38A 111.5(5) . . ?
C30A N25A C38A 111.5(5) . . ?
C26A N25A C34A 111.0(5) . . ?
C30A N25A C34A 112.1(5) . . ?
C38A N25A C34A 105.3(5) . . ?
C27A C26A N25A 115.3(6) . . ?
C26A C27A C28A 109.6(6) . . ?
C27A C28A C29A 112.7(8) . . ?
C31A C30A N25A 116.4(5) . . ?
C32A C31A C30A 111.2(6) . . ?
C33A C32A C31A 116.2(7) . . ?
C35A C34A N25A 115.9(6) . . ?
C34A C35A C36A 110.8(7) . . ?
C37A C36A C35A 114.0(13) . . ?
C39A C38A N25A 115.9(5) . . ?
C38A C39A C40A 110.3(6) . . ?
C41A C40A C39A 116.7(8) . . ?
C51A N42A C43A 110.8(6) . . ?
C51A N42A C47A 106.9(6) . . ?
C43A N42A C47A 112.0(6) . . ?
C51A N42A C55A 111.6(6) . . ?
C43A N42A C55A 105.7(6) . . ?
C47A N42A C55A 110.0(6) . . ?
C44A C43A N42A 114.6(6) . . ?
C43A C44A C45A 111.6(8) . . ?
C46A C45A C44A 112.4(10) . . ?
C48A C47A N42A 116.2(7) . . ?
C47A C48A C49A 111.1(8) . . ?
C48A C49A C50A 112.9(10) . . ?
C52A C51A N42A 115.2(6) . . ?
C51A C52A C53A 111.3(7) . . ?
C52A C53A C54A 112.6(8) . . ?
C56A C55A N42A 114.6(7) . . ?
C55A C56A C57A 105.5(8) . . ?
C58A C57A C56A 113.1(13) . . ?
Cl61 C60 Cl62 112.5(16) . . ?
Cl61 C60 Cl62 74.7(10) . 3_665 ?
Cl62 C60 Cl62 44.2(12) . 3_665 ?
C60 Cl61 Cl62 61.1(11) . 3_665 ?
Cl62 Cl62 C60 83.4(18) 3_665 . ?
Cl62 Cl62 C60 52.4(11) 3_665 3_665 ?
C60 Cl62 C60 135.8(12) . 3_665 ?
Cl62 Cl62 Cl61 91.8(19) 3_665 3_665 ?
C60 Cl62 Cl61 158.1(21) . 3_665 ?
C60 Cl62 Cl61 44.1(6) 3_665 3_665 ?

loop_
_geom_bond_atom_site_label_1
_geom_bond_atom_site_label_2
_geom_bond_distance
_geom_bond_site_symmetry_2
_geom_bond_publ_flag
Co C1 1.874(8) . ?
Co C3 1.875(8) . ?
Co C5 1.909(8) . ?
Co C7 1.923(9) . ?
Co O16 1.954(5) . ?
Co O9 2.001(5) . ?
C1 N2 1.141(9) . ?
C3 N4 1.154(9) . ?
C3 O70 1.79(2) . ?
C5 N6 1.155(9) . ?
C7 N8 1.163(10) . ?
O9 C10 1.264(8) . ?
C10 C11 1.423(10) . ?
C10 C15 1.470(10) . ?
C11 C12 1.382(10) . ?
C12 C13 1.434(10) . ?
C12 C17 1.526(10) . ?
C13 C14 1.392(10) . ?
C14 C15 1.426(9) . ?
C14 C21 1.523(10) . ?
C15 O16 1.303(8) . ?
C17 C18 1.511(11) . ?
C17 C19 1.518(11) . ?
C17 C20 1.539(11) . ?
C21 C24 1.536(11) . ?
C21 C22 1.535(10) . ?
C21 C23 1.569(10) . ?
N25 C38 1.488(10) . ?
N25 C30 1.488(9) . ?
N25 C26 1.544(9) . ?
N25 C34 1.552(9) . ?
C26 C27 1.508(12) . ?
C27 C28 1.527(12) . ?
C28 C29 1.544(13) . ?
C30 C31 1.538(10) . ?
C31 C32 1.485(11) . ?
C32 C33 1.553(12) . ?
C34 C35 1.503(11) . ?
C35 C36 1.541(12) . ?
C36 C37 1.522(13) . ?
C38 C39 1.519(11) . ?
C39 C40 1.511(12) . ?
C40 C41 1.455(13) . ?
N42 C47 1.513(9) . ?
N42 C55 1.516(8) . ?
N42 C43 1.520(8) . ?
N42 C51 1.540(9) . ?
C43 C44 1.526(9) . ?
C44 C45 1.524(10) . ?
C45 C46 1.528(11) . ?
C47 C48 1.497(11) . ?
C48 C49 1.560(11) . ?
C49 C50 1.497(12) . ?
C51 C52 1.517(11) . ?
C52 C53 1.477(12) . ?
C53 C54 1.545(12) . ?
C55 C56 1.522(9) . ?
C56 C57 1.502(10) . ?
C57 C58 1.531(11) . ?
CoA C3A 1.873(7) . ?
CoA C1A 1.874(7) . ?
CoA C5A 1.903(7) . ?
CoA C7A 1.906(7) . ?
CoA O16A 1.956(4) . ?
CoA O9A 1.958(4) . ?
C1A N2A 1.162(8) . ?
C3A N4A 1.144(8) . ?
C5A N6A 1.156(8) . ?
C5A O80 1.64(5) . ?
C7A N8A 1.171(8) . ?
O9A C10A 1.295(7) . ?
C10A C11A 1.418(9) . ?
C10A C15A 1.440(9) . ?
C11A C12A 1.372(9) . ?
C12A C13A 1.436(10) . ?
C12A C17A 1.526(10) . ?
C13A C14A 1.385(9) . ?
C14A C15A 1.432(9) . ?
C14A C21A 1.549(10) . ?
C15A O16A 1.302(7) . ?
C17A C19A 1.413(13) . ?
C17A C18A 1.524(14) . ?
C17A C20A 1.531(12) . ?
C21A C24A 1.520(11) . ?
C21A C22A 1.543(12) . ?
C21A C23A 1.551(11) . ?
N25A C26A 1.527(8) . ?
N25A C30A 1.527(8) . ?
N25A C38A 1.529(8) . ?
N25A C34A 1.534(8) . ?
C26A C27A 1.507(10) . ?
C27A C28A 1.518(11) . ?
C28A C29A 1.529(13) . ?
C30A C31A 1.515(10) . ?
C31A C32A 1.504(10) . ?
C32A C33A 1.502(12) . ?
C34A C35A 1.512(10) . ?
C35A C36A 1.546(13) . ?
C36A C37A 1.35(2) . ?
C38A C39A 1.499(10) . ?
C39A C40A 1.512(11) . ?
C40A C41A 1.454(13) . ?
N42A C51A 1.517(10) . ?
N42A C43A 1.531(9) . ?
N42A C47A 1.531(9) . ?
N42A C55A 1.549(9) . ?
C43A C44A 1.508(11) . ?
C44A C45A 1.558(12) . ?
C45A C46A 1.50(2) . ?
C47A C48A 1.476(11) . ?
C48A C49A 1.512(12) . ?
C49A C50A 1.54(2) . ?
C51A C52A 1.508(11) . ?
C52A C53A 1.506(12) . ?
C53A C54A 1.511(12) . ?
C55A C56A 1.496(12) . ?
C56A C57A 1.64(2) . ?
C57A C58A 1.32(2) . ?
C60 Cl61 1.748(5) . ?
C60 Cl62 1.754(5) . ?
C60 Cl62 2.20(4) 3_665 ?
Cl61 Cl62 2.42(3) 3_665 ?
Cl62 Cl62 1.54(4) 3_665 ?
Cl62 C60 2.20(4) 3_665 ?
Cl62 Cl61 2.42(3) 3_665 ?
